data_4123828
loop_
_publ_author_name
'Wang, Gang'
'Franke, Jana'
'Ngo, Chinh Q.'
'Krische, Michael J.'

_publ_section_title
;
 Diastereo- and Enantioselective Iridium Catalyzed Coupling of Vinyl
 Aziridines with Alcohols: Site-Selective Modification of Unprotected
 Diols and Synthesis of Substituted Piperidines.
;
_journal_issue 24
_journal_name_full 'Journal of the American Chemical Society'
_journal_page_first 7915
_journal_page_last 7920
_journal_paper_doi 10.1021/jacs.5b04404
_journal_volume 137
_journal_year 2015
_chemical_absolute_configuration ad
_chemical_formula_moiety 'C14 H18 N2 O5 S'
_chemical_formula_sum 'C14 H18 N2 O5 S'
_chemical_formula_weight 326.36
_chemical_name_systematic
;
 ?
;
_space_group_crystal_system monoclinic
_space_group_IT_number 4
_space_group_name_Hall 'P 2yb'
_space_group_name_H-M_alt 'P 1 21 1'
_symmetry_space_group_name_Hall 'P 2yb'
_symmetry_space_group_name_H-M 'P 1 21 1'
_atom_sites_solution_hydrogens mixed
_audit_creation_method SHELXL-2013
_cell_angle_alpha 90
_cell_angle_beta 100.670(2)
_cell_angle_gamma 90
_cell_formula_units_Z 2
_cell_length_a 8.10640(10)
_cell_length_b 7.84280(10)
_cell_length_c 12.2165(2)
_cell_measurement_reflns_used 6366
_cell_measurement_temperature 100(2)
_cell_measurement_theta_max 75.9
_cell_measurement_theta_min 3.6
_cell_volume 763.258(19)
_computing_cell_refinement 'CrysAlisPro V 1.171.37.31, Agilent Technologies'
_computing_data_collection 'CrysAlisPro V 1.171.37.31, Agilent Technologies'
_computing_data_reduction 'CrysAlisPro V 1.171.37.31, Agilent Technologies'
_computing_molecular_graphics 'XP SHELXTL/PC, Siemens Analytical'
_computing_publication_material 'XL SHELXTL/PC, Siemens Analytical'
_computing_structure_refinement 'Shelxl-2013, Sheldrick, G. M.'
_computing_structure_solution
;

SUPERFLIP.  Palatinus, L. and Chapuis, G., J. Appl. Cryst. 40, 786-790.
;
_diffrn_ambient_temperature 100(2)
_diffrn_measured_fraction_theta_full 1.000
_diffrn_measured_fraction_theta_max 0.991
_diffrn_measurement_device_type 'Agilent SuperNova with Atlas S2 CCD'
_diffrn_measurement_method \w-scans
_diffrn_radiation_type CuK\a
_diffrn_radiation_wavelength 1.54184
_diffrn_reflns_av_R_equivalents 0.0189
_diffrn_reflns_av_unetI/netI 0.0191
_diffrn_reflns_laue_measured_fraction_full 1.000
_diffrn_reflns_laue_measured_fraction_max 0.991
_diffrn_reflns_limit_h_max 10
_diffrn_reflns_limit_h_min -9
_diffrn_reflns_limit_k_max 9
_diffrn_reflns_limit_k_min -9
_diffrn_reflns_limit_l_max 15
_diffrn_reflns_limit_l_min -15
_diffrn_reflns_number 8408
_diffrn_reflns_point_group_measured_fraction_full 1.000
_diffrn_reflns_point_group_measured_fraction_max 0.992
_diffrn_reflns_theta_full 67.684
_diffrn_reflns_theta_max 76.003
_diffrn_reflns_theta_min 3.682
_diffrn_source 'microfocus sealed tube'
_exptl_absorpt_coefficient_mu 2.124
_exptl_absorpt_correction_T_max 1.00
_exptl_absorpt_correction_T_min 0.805
_exptl_absorpt_correction_type multi-scan
_exptl_absorpt_process_details
;
CrysAlisPro, Agilent Technologies,
Version 1.171.37.35h (release 09-02-2015 CrysAlis171 .NET)
(compiled Feb  9 2015,16:26:32)
Empirical absorption correction using spherical harmonics,
 implemented in SCALE3 ABSPACK scaling algorithm.
;
_exptl_crystal_colour colorless
_exptl_crystal_density_diffrn 1.420
_exptl_crystal_description needle
_exptl_crystal_F_000 344
_exptl_crystal_size_max 0.370
_exptl_crystal_size_mid 0.080
_exptl_crystal_size_min 0.040
_refine_diff_density_max 0.167
_refine_diff_density_min -0.258
_refine_diff_density_rms 0.037
_refine_ls_abs_structure_details
;
 Refined as an inversion twin.
;
_refine_ls_abs_structure_Flack 0.013(14)
_refine_ls_extinction_method none
_refine_ls_goodness_of_fit_ref 1.053
_refine_ls_hydrogen_treatment mixed
_refine_ls_matrix_type full
_refine_ls_number_parameters 205
_refine_ls_number_reflns 3059
_refine_ls_number_restraints 1
_refine_ls_restrained_S_all 1.053
_refine_ls_R_factor_all 0.0215
_refine_ls_R_factor_gt 0.0214
_refine_ls_shift/su_max 0.001
_refine_ls_shift/su_mean 0.000
_refine_ls_structure_factor_coef Fsqd
_refine_ls_weighting_details 'w=1/[\s^2^(Fo^2^)+(0.0312P)^2^+0.1483P] where P=(Fo^2^+2Fc^2^)/3'
_refine_ls_weighting_scheme calc
_refine_ls_wR_factor_gt 0.0559
_refine_ls_wR_factor_ref 0.0561
_reflns_Friedel_coverage 0.859
_reflns_friedel_fraction_full 1.000
_reflns_friedel_fraction_max 0.993
_reflns_number_gt 3039
_reflns_number_total 3059
_reflns_threshold_expression 'I > 2\s(I)'
_cod_data_source_file ja5b04404_si_003.cif
_cod_data_source_block shelx
_cod_depositor_comments 'Adding full bibliography for 4123827--4123828.cif.'
_cod_database_code 4123828
_shelx_space_group_comment
;
The symmetry employed for this shelxl refinement is uniquely defined
by the following loop, which should always be used as a source of
symmetry information in preference to the above space-group names.
They are only intended as comments.
;
_shelx_estimated_absorpt_t_min 0.507
_shelx_estimated_absorpt_t_max 0.920
_shelxl_version_number 2013-4

loop_
_space_group_symop_operation_xyz
'x, y, z'
'-x, y+1/2, -z'

loop_
_atom_site_label
_atom_site_type_symbol
_atom_site_fract_x
_atom_site_fract_y
_atom_site_fract_z
_atom_site_U_iso_or_equiv
_atom_site_adp_type
_atom_site_occupancy
_atom_site_site_symmetry_order
_atom_site_calc_flag
_atom_site_refinement_flags_posn
_atom_site_refinement_flags_adp
C1 C 0.7232(2) 0.5833(2) 0.90672(15) 0.0188(4) Uani 1 1 d . .
H1 H 0.7803 0.5458 0.9825 0.023 Uiso 1 1 calc R U
C2 C 0.6023(2) 0.7278(2) 0.92142(16) 0.0204(4) Uani 1 1 d . .
H2A H 0.5085 0.6803 0.9535 0.024 Uiso 1 1 calc R U
H2B H 0.6620 0.8115 0.9752 0.024 Uiso 1 1 calc R U
C3 C 0.5305(2) 0.8197(2) 0.81313(16) 0.0206(4) Uani 1 1 d . .
H3 H 0.4595 0.7384 0.7616 0.025 Uiso 1 1 calc R U
C4 C 0.6696(2) 0.8893(2) 0.75630(15) 0.0176(4) Uani 1 1 d . .
H4 H 0.7332 0.9795 0.8044 0.021 Uiso 1 1 calc R U
C5 C 0.7893(2) 0.7429(2) 0.74180(14) 0.0181(3) Uani 1 1 d . .
H5A H 0.7295 0.6578 0.6890 0.022 Uiso 1 1 calc R U
H5B H 0.8848 0.7877 0.7104 0.022 Uiso 1 1 calc R U
C6 C 0.6368(3) 0.4279(3) 0.84602(18) 0.0259(4) Uani 1 1 d . .
H6A H 0.5473 0.3887 0.8840 0.039 Uiso 1 1 calc R U
H6B H 0.7191 0.3364 0.8461 0.039 Uiso 1 1 calc R U
H6C H 0.5885 0.4589 0.7690 0.039 Uiso 1 1 calc R U
C7 C 0.6001(3) 0.9636(3) 0.64365(17) 0.0246(4) Uani 1 1 d . .
H7 H 0.5179 0.8985 0.5958 0.030 Uiso 1 1 calc R U
C8 C 0.6433(3) 1.1110(3) 0.60557(16) 0.0314(4) Uani 1 1 d . .
H8A H 0.7251 1.1803 0.6506 0.038 Uiso 1 1 calc R U
H8B H 0.5928 1.1480 0.5331 0.038 Uiso 1 1 calc R U
C9 C 1.0888(2) 0.4472(2) 0.79161(15) 0.0163(3) Uani 1 1 d . .
C10 C 1.0603(2) 0.2798(2) 0.82153(14) 0.0174(3) Uani 1 1 d . .
H10 H 1.0244 0.2568 0.8898 0.021 Uiso 1 1 calc R U
C11 C 1.0845(2) 0.1477(2) 0.75172(15) 0.0173(4) Uani 1 1 d . .
H11 H 1.0644 0.0329 0.7704 0.021 Uiso 1 1 calc R U
C12 C 1.1388(2) 0.1868(3) 0.65340(15) 0.0168(3) Uani 1 1 d . .
C13 C 1.1685(2) 0.3523(3) 0.62229(16) 0.0189(4) Uani 1 1 d . .
H13 H 1.2059 0.3745 0.5544 0.023 Uiso 1 1 calc R U
C14 C 1.1423(2) 0.4849(2) 0.69236(15) 0.0181(4) Uani 1 1 d . .
H14 H 1.1607 0.5997 0.6729 0.022 Uiso 1 1 calc R U
N1 N 0.85255(18) 0.66059(19) 0.84983(12) 0.0168(3) Uani 1 1 d . .
N2 N 1.1654(2) 0.0460(2) 0.57906(13) 0.0202(3) Uani 1 1 d . .
O1 O 0.43016(18) 0.96096(19) 0.83415(14) 0.0288(3) Uani 1 1 d . .
O2 O 1.07914(16) 0.54605(18) 0.99309(10) 0.0210(3) Uani 1 1 d . .
O3 O 1.14308(16) 0.75783(17) 0.85555(11) 0.0213(3) Uani 1 1 d . .
O4 O 1.1279(2) -0.09935(18) 0.60380(12) 0.0284(3) Uani 1 1 d . .
O5 O 1.22362(19) 0.07914(18) 0.49597(11) 0.0284(3) Uani 1 1 d . .
S1 S 1.04849(5) 0.61321(5) 0.88187(3) 0.01531(10) Uani 1 1 d . .
H1O H 0.344(4) 0.916(4) 0.851(3) 0.053(9) Uiso 1 1 d . .

loop_
_atom_site_aniso_label
_atom_site_aniso_U_11
_atom_site_aniso_U_22
_atom_site_aniso_U_33
_atom_site_aniso_U_23
_atom_site_aniso_U_13
_atom_site_aniso_U_12
C1 0.0179(8) 0.0192(10) 0.0208(8) 0.0018(7) 0.0076(6) 0.0003(7)
C2 0.0165(8) 0.0213(9) 0.0258(9) -0.0024(7) 0.0102(7) -0.0007(7)
C3 0.0144(8) 0.0167(9) 0.0308(10) -0.0025(7) 0.0047(7) 0.0019(7)
C4 0.0159(8) 0.0158(8) 0.0203(8) -0.0006(7) 0.0015(7) 0.0018(7)
C5 0.0184(8) 0.0185(8) 0.0177(8) 0.0004(7) 0.0045(6) 0.0025(7)
C6 0.0248(10) 0.0178(9) 0.0364(11) -0.0001(8) 0.0090(8) -0.0021(8)
C7 0.0227(9) 0.0241(10) 0.0247(9) 0.0003(8) -0.0016(7) 0.0048(8)
C8 0.0349(10) 0.0284(10) 0.0287(9) 0.0071(10) 0.0002(8) 0.0072(11)
C9 0.0128(8) 0.0167(8) 0.0196(8) 0.0006(6) 0.0032(7) 0.0030(6)
C10 0.0165(8) 0.0191(9) 0.0178(8) 0.0033(7) 0.0060(6) 0.0025(7)
C11 0.0171(8) 0.0138(9) 0.0213(8) 0.0029(6) 0.0041(6) 0.0010(6)
C12 0.0156(8) 0.0171(8) 0.0176(8) 0.0005(7) 0.0023(7) 0.0027(6)
C13 0.0200(8) 0.0200(9) 0.0177(8) 0.0036(7) 0.0062(7) 0.0019(7)
C14 0.0191(9) 0.0147(8) 0.0214(8) 0.0042(7) 0.0060(7) 0.0020(7)
N1 0.0154(7) 0.0179(8) 0.0183(7) 0.0025(5) 0.0059(6) 0.0023(5)
N2 0.0224(8) 0.0195(7) 0.0184(7) 0.0003(6) 0.0033(6) 0.0039(6)
O1 0.0173(7) 0.0214(7) 0.0502(9) -0.0022(6) 0.0127(6) 0.0040(5)
O2 0.0225(6) 0.0222(6) 0.0177(6) -0.0014(5) 0.0020(5) 0.0053(5)
O3 0.0173(6) 0.0171(6) 0.0304(7) -0.0026(5) 0.0068(5) -0.0009(5)
O4 0.0414(9) 0.0171(7) 0.0281(7) -0.0017(6) 0.0103(6) -0.0007(6)
O5 0.0407(8) 0.0273(9) 0.0199(6) 0.0003(5) 0.0130(6) 0.0049(6)
S1 0.01427(18) 0.01368(18) 0.01836(18) -0.00079(16) 0.00400(13) 0.00169(16)

loop_
_atom_type_symbol
_atom_type_description
_atom_type_scat_dispersion_real
_atom_type_scat_dispersion_imag
_atom_type_scat_source
C C 0.0181 0.0091 'International Tables Vol C Tables 4.2.6.8 and 6.1.1.4'
H H 0.0000 0.0000 'International Tables Vol C Tables 4.2.6.8 and 6.1.1.4'
N N 0.0311 0.0180 'International Tables Vol C Tables 4.2.6.8 and 6.1.1.4'
O O 0.0492 0.0322 'International Tables Vol C Tables 4.2.6.8 and 6.1.1.4'
S S 0.3331 0.5567 'International Tables Vol C Tables 4.2.6.8 and 6.1.1.4'

loop_
_geom_angle_atom_site_label_1
_geom_angle_atom_site_label_2
_geom_angle_atom_site_label_3
_geom_angle
N1 C1 C6 113.39(15)
N1 C1 C2 105.98(14)
C6 C1 C2 113.67(16)
N1 C1 H1 107.8
C6 C1 H1 107.8
C2 C1 H1 107.8
C3 C2 C1 113.46(15)
C3 C2 H2A 108.9
C1 C2 H2A 108.9
C3 C2 H2B 108.9
C1 C2 H2B 108.9
H2A C2 H2B 107.7
O1 C3 C2 110.49(16)
O1 C3 C4 107.29(15)
C2 C3 C4 111.57(15)
O1 C3 H3 109.1
C2 C3 H3 109.1
C4 C3 H3 109.1
C7 C4 C3 111.77(15)
C7 C4 C5 108.76(15)
C3 C4 C5 108.68(15)
C7 C4 H4 109.2
C3 C4 H4 109.2
C5 C4 H4 109.2
N1 C5 C4 110.30(14)
N1 C5 H5A 109.6
C4 C5 H5A 109.6
N1 C5 H5B 109.6
C4 C5 H5B 109.6
H5A C5 H5B 108.1
C1 C6 H6A 109.5
C1 C6 H6B 109.5
H6A C6 H6B 109.5
C1 C6 H6C 109.5
H6A C6 H6C 109.5
H6B C6 H6C 109.5
C8 C7 C4 125.71(19)
C8 C7 H7 117.1
C4 C7 H7 117.1
C7 C8 H8A 120.0
C7 C8 H8B 120.0
H8A C8 H8B 120.0
C14 C9 C10 121.41(17)
C14 C9 S1 120.55(14)
C10 C9 S1 118.02(14)
C11 C10 C9 119.78(16)
C11 C10 H10 120.1
C9 C10 H10 120.1
C10 C11 C12 118.25(16)
C10 C11 H11 120.9
C12 C11 H11 120.9
C13 C12 C11 122.89(17)
C13 C12 N2 118.77(17)
C11 C12 N2 118.34(16)
C12 C13 C14 118.59(17)
C12 C13 H13 120.7
C14 C13 H13 120.7
C13 C14 C9 119.08(17)
C13 C14 H14 120.5
C9 C14 H14 120.5
C5 N1 C1 115.96(14)
C5 N1 S1 118.93(12)
C1 N1 S1 122.78(12)
O5 N2 O4 123.41(17)
O5 N2 C12 118.40(16)
O4 N2 C12 118.19(16)
C3 O1 H1O 104(2)
O2 S1 O3 119.67(8)
O2 S1 N1 107.78(8)
O3 S1 N1 107.87(8)
O2 S1 C9 107.42(8)
O3 S1 C9 105.81(8)
N1 S1 C9 107.78(8)

loop_
_geom_bond_atom_site_label_1
_geom_bond_atom_site_label_2
_geom_bond_distance
C1 N1 1.490(2)
C1 C6 1.528(3)
C1 C2 1.530(2)
C1 H1 1.0000
C2 C3 1.524(3)
C2 H2A 0.9900
C2 H2B 0.9900
C3 O1 1.426(2)
C3 C4 1.530(3)
C3 H3 1.0000
C4 C7 1.504(2)
C4 C5 1.535(2)
C4 H4 1.0000
C5 N1 1.473(2)
C5 H5A 0.9900
C5 H5B 0.9900
C6 H6A 0.9800
C6 H6B 0.9800
C6 H6C 0.9800
C7 C8 1.318(3)
C7 H7 0.9500
C8 H8A 0.9500
C8 H8B 0.9500
C9 C14 1.393(2)
C9 C10 1.394(2)
C9 S1 1.7749(18)
C10 C11 1.379(3)
C10 H10 0.9500
C11 C12 1.388(2)
C11 H11 0.9500
C12 C13 1.386(3)
C12 N2 1.470(2)
C13 C14 1.388(3)
C13 H13 0.9500
C14 H14 0.9500
N1 S1 1.6075(15)
N2 O5 1.224(2)
N2 O4 1.232(2)
O1 H1O 0.84(3)
O2 S1 1.4353(13)
O3 S1 1.4384(14)

loop_
_geom_hbond_atom_site_label_D
_geom_hbond_atom_site_label_H
_geom_hbond_atom_site_label_A
_geom_hbond_distance_DH
_geom_hbond_distance_HA
_geom_hbond_distance_DA
_geom_hbond_angle_DHA
_geom_hbond_site_symmetry_A
O1 H1O O3 0.84(3) 2.06(4) 2.872(2) 163(3) 1_455

loop_
_geom_torsion_atom_site_label_1
_geom_torsion_atom_site_label_2
_geom_torsion_atom_site_label_3
_geom_torsion_atom_site_label_4
_geom_torsion
N1 C1 C2 C3 54.00(19)
C6 C1 C2 C3 -71.2(2)
C1 C2 C3 O1 -175.24(14)
C1 C2 C3 C4 -56.0(2)
O1 C3 C4 C7 -64.93(19)
C2 C3 C4 C7 173.92(15)
O1 C3 C4 C5 175.03(15)
C2 C3 C4 C5 53.88(19)
C7 C4 C5 N1 -176.83(14)
C3 C4 C5 N1 -54.94(18)
C3 C4 C7 C8 133.9(2)
C5 C4 C7 C8 -106.1(2)
C14 C9 C10 C11 -0.4(3)
S1 C9 C10 C11 177.74(13)
C9 C10 C11 C12 0.7(3)
C10 C11 C12 C13 -0.5(3)
C10 C11 C12 N2 179.74(15)
C11 C12 C13 C14 -0.1(3)
N2 C12 C13 C14 179.63(16)
C12 C13 C14 C9 0.5(3)
C10 C9 C14 C13 -0.3(3)
S1 C9 C14 C13 -178.32(14)
C4 C5 N1 C1 60.42(19)
C4 C5 N1 S1 -136.40(13)
C6 C1 N1 C5 67.8(2)
C2 C1 N1 C5 -57.54(18)
C6 C1 N1 S1 -94.63(17)
C2 C1 N1 S1 140.00(13)
C13 C12 N2 O5 4.9(2)
C11 C12 N2 O5 -175.34(16)
C13 C12 N2 O4 -175.18(17)
C11 C12 N2 O4 4.6(2)
C5 N1 S1 O2 176.14(13)
C1 N1 S1 O2 -21.90(16)
C5 N1 S1 O3 45.63(15)
C1 N1 S1 O3 -152.41(13)
C5 N1 S1 C9 -68.20(15)
C1 N1 S1 C9 93.77(15)
C14 C9 S1 O2 -151.51(14)
C10 C9 S1 O2 30.38(16)
C14 C9 S1 O3 -22.60(16)
C10 C9 S1 O3 159.29(14)
C14 C9 S1 N1 92.59(15)
C10 C9 S1 N1 -85.52(15)
